data_4105136
loop_
_publ_author_name
'Erin Morgan'
'Darren F. MacLean'
'Robert McDonald'
'Laura Turculet'

_publ_section_title
;
 Rhodium and Iridium Amido Complexes Supported by Silyl Pincer Ligation:
 Ammonia N-H Bond Activation by a [PSiP]Ir Complex
;
_journal_name_full 'Journal of the American Chemical Society'
_journal_page_first 14234
_journal_page_last 14236
_journal_paper_doi 10.1021/ja906646v
_journal_volume 131
_journal_year 2009
_chemical_formula_moiety 'C43 H62 N P2 Rh Si'
_chemical_formula_sum 'C43 H62 N P2 Rh Si'
_chemical_formula_weight 785.88
_chemical_name_systematic
; 

 ? 

;
_space_group_IT_number 14
_symmetry_cell_setting monoclinic
_symmetry_space_group_name_Hall '-P 2ybc'
_symmetry_space_group_name_H-M 'P 1 21/c 1'
_atom_sites_solution_hydrogens geom
_atom_sites_solution_primary direct
_atom_sites_solution_secondary difmap
_audit_creation_method SHELXL-97
_cell_angle_alpha 90.00
_cell_angle_beta 105.739(2)
_cell_angle_gamma 90.00
_cell_formula_units_Z 4
_cell_length_a 11.7712(19)
_cell_length_b 17.415(3)
_cell_length_c 20.937(3)
_cell_measurement_reflns_used 2842
_cell_measurement_temperature 173(2)
_cell_measurement_theta_max 20.18
_cell_measurement_theta_min 2.34
_cell_volume 4131.1(11)
_computing_cell_refinement 'Bruker SAINT'
_computing_data_collection 'Bruker APEX2'
_computing_data_reduction 'Bruker SAINT'
_computing_molecular_graphics 'Bruker SHELXTL'
_computing_publication_material 'Bruker SHELXTL'
_computing_structure_refinement 'SHELXL-97 (Sheldrick, 2008)'
_computing_structure_solution 'DIRDIF-2008 (Beurskens et al., 2008)'
_diffrn_ambient_temperature 173(2)
_diffrn_measured_fraction_theta_full 0.997
_diffrn_measured_fraction_theta_max 0.997
_diffrn_measurement_device_type 'Bruker APEX-II CCD'
_diffrn_measurement_method '\w scans'
_diffrn_radiation_monochromator graphite
_diffrn_radiation_source 'fine-focus sealed tube'
_diffrn_radiation_type MoK\a
_diffrn_radiation_wavelength 0.71073
_diffrn_reflns_av_R_equivalents 0.0974
_diffrn_reflns_av_sigmaI/netI 0.0933
_diffrn_reflns_limit_h_max 14
_diffrn_reflns_limit_h_min -13
_diffrn_reflns_limit_k_max 21
_diffrn_reflns_limit_k_min -21
_diffrn_reflns_limit_l_max 25
_diffrn_reflns_limit_l_min -25
_diffrn_reflns_number 25644
_diffrn_reflns_theta_full 25.38
_diffrn_reflns_theta_max 25.38
_diffrn_reflns_theta_min 1.55
_exptl_absorpt_coefficient_mu 0.549
_exptl_absorpt_correction_T_max 0.9657
_exptl_absorpt_correction_T_min 0.8776
_exptl_absorpt_correction_type integration
_exptl_absorpt_process_details 'SADABS (Sheldrick, 2008)'
_exptl_crystal_colour orange
_exptl_crystal_density_diffrn 1.264
_exptl_crystal_description plate
_exptl_crystal_F_000 1664
_exptl_crystal_size_max 0.24
_exptl_crystal_size_mid 0.23
_exptl_crystal_size_min 0.06
_refine_diff_density_max 0.869
_refine_diff_density_min -0.600
_refine_diff_density_rms 0.089
_refine_ls_extinction_method none
_refine_ls_goodness_of_fit_ref 1.009
_refine_ls_hydrogen_treatment constr
_refine_ls_matrix_type full
_refine_ls_number_parameters 434
_refine_ls_number_reflns 7558
_refine_ls_number_restraints 0
_refine_ls_restrained_S_all 1.009
_refine_ls_R_factor_all 0.1110
_refine_ls_R_factor_gt 0.0519
_refine_ls_shift/su_max 0.001
_refine_ls_shift/su_mean 0.000
_refine_ls_structure_factor_coef Fsqd
_refine_ls_weighting_details 'calc w=1/[\s^2^(Fo^2^)+(0.0455P)^2^+3.7014P] where P=(Fo^2^+2Fc^2^)/3'
_refine_ls_weighting_scheme calc
_refine_ls_wR_factor_gt 0.1021
_refine_ls_wR_factor_ref 0.1241
_reflns_number_gt 4460
_reflns_number_total 7558
_reflns_threshold_expression I>2\s(I)
_cod_data_source_file ja906646v_si_002_4.cif
_cod_data_source_block dal0928
_cod_original_sg_symbol_H-M 'P 21/c'
_cod_database_code 4105136

loop_
_symmetry_equiv_pos_as_xyz
'x, y, z'
'-x, y+1/2, -z+1/2'
'-x, -y, -z'
'x, -y-1/2, z-1/2'

loop_
_atom_site_label
_atom_site_type_symbol
_atom_site_fract_x
_atom_site_fract_y
_atom_site_fract_z
_atom_site_U_iso_or_equiv
_atom_site_adp_type
_atom_site_occupancy
_atom_site_symmetry_multiplicity
_atom_site_calc_flag
_atom_site_refinement_flags
Rh Rh 0.09252(4) 0.25218(2) 0.420904(19) 0.02789(12) Uani 1 1 d .
H1 H 0.1383 0.1738 0.4527 0.09(2) Uiso 1 1 d R
P1 P -0.03830(13) 0.17339(7) 0.34995(6) 0.0286(3) Uani 1 1 d .
P2 P 0.24830(12) 0.28295(8) 0.51152(7) 0.0282(3) Uani 1 1 d .
Si Si -0.00038(13) 0.21484(8) 0.49610(7) 0.0266(3) Uani 1 1 d .
N N 0.0410(5) 0.3575(3) 0.3702(2) 0.0516(14) Uani 1 1 d .
H1N H -0.0337 0.3671 0.3670 0.077 Uiso 1 1 d R
C1 C -0.1119(5) 0.2847(3) 0.5107(3) 0.0352(13) Uani 1 1 d .
H1A H -0.0730 0.3336 0.5264 0.042 Uiso 1 1 calc R
H1B H -0.1477 0.2640 0.5442 0.042 Uiso 1 1 calc R
H1C H -0.1734 0.2932 0.4691 0.042 Uiso 1 1 calc R
C2 C 0.1039(6) 0.4157(4) 0.3654(3) 0.0548(17) Uani 1 1 d .
C3 C 0.0719(7) 0.4947(5) 0.3650(3) 0.065(2) Uani 1 1 d .
H3 H -0.0060 0.5079 0.3658 0.078 Uiso 1 1 calc R
C4 C 0.1546(10) 0.5547(4) 0.3635(3) 0.087(3) Uani 1 1 d .
H4 H 0.1338 0.6071 0.3662 0.105 Uiso 1 1 calc R
C5 C 0.2664(9) 0.5345(6) 0.3580(4) 0.096(3) Uani 1 1 d .
H5 H 0.3234 0.5726 0.3565 0.115 Uiso 1 1 calc R
C6 C 0.2905(7) 0.4601(6) 0.3551(4) 0.088(3) Uani 1 1 d .
H6 H 0.3654 0.4462 0.3497 0.105 Uiso 1 1 calc R
C7 C 0.2148(7) 0.4031(5) 0.3593(3) 0.072(2) Uani 1 1 d .
H7 H 0.2403 0.3516 0.3578 0.086 Uiso 1 1 calc R
C11 C -0.0860(4) 0.1236(3) 0.4652(2) 0.0256(12) Uani 1 1 d .
C12 C -0.1062(5) 0.1078(3) 0.3971(2) 0.0298(12) Uani 1 1 d .
C13 C -0.1767(5) 0.0462(3) 0.3681(3) 0.0359(13) Uani 1 1 d .
H13 H -0.1906 0.0363 0.3220 0.043 Uiso 1 1 calc R
C14 C -0.2268(5) -0.0009(3) 0.4069(3) 0.0416(14) Uani 1 1 d .
H14 H -0.2753 -0.0428 0.3871 0.050 Uiso 1 1 calc R
C15 C -0.2066(5) 0.0130(3) 0.4737(3) 0.0426(15) Uani 1 1 d .
H15 H -0.2396 -0.0200 0.5000 0.051 Uiso 1 1 calc R
C16 C -0.1384(5) 0.0746(3) 0.5024(3) 0.0351(13) Uani 1 1 d .
H16 H -0.1266 0.0843 0.5484 0.042 Uiso 1 1 calc R
C21 C 0.1113(5) 0.2041(3) 0.5787(2) 0.0275(12) Uani 1 1 d .
C22 C 0.2251(5) 0.2338(2) 0.5850(2) 0.0282(12) Uani 1 1 d .
C23 C 0.3127(5) 0.2252(3) 0.6451(3) 0.0371(14) Uani 1 1 d .
H23 H 0.3897 0.2448 0.6492 0.045 Uiso 1 1 calc R
C24 C 0.2884(6) 0.1886(3) 0.6984(3) 0.0449(16) Uani 1 1 d .
H24 H 0.3491 0.1821 0.7385 0.054 Uiso 1 1 calc R
C25 C 0.1771(6) 0.1618(3) 0.6936(3) 0.0457(16) Uani 1 1 d .
H25 H 0.1602 0.1379 0.7308 0.055 Uiso 1 1 calc R
C26 C 0.0890(5) 0.1696(3) 0.6347(3) 0.0369(13) Uani 1 1 d .
H26 H 0.0119 0.1511 0.6322 0.044 Uiso 1 1 calc R
C31 C -0.1693(5) 0.2054(3) 0.2843(2) 0.0316(13) Uani 1 1 d .
H31 H -0.2108 0.1581 0.2629 0.038 Uiso 1 1 calc R
C32 C -0.1415(5) 0.2532(3) 0.2295(2) 0.0375(12) Uani 1 1 d .
H32A H -0.0963 0.2994 0.2491 0.045 Uiso 1 1 calc R
H32B H -0.0920 0.2228 0.2074 0.045 Uiso 1 1 calc R
C33 C -0.2537(6) 0.2774(3) 0.1788(3) 0.0463(16) Uani 1 1 d .
H33A H -0.2934 0.2311 0.1557 0.056 Uiso 1 1 calc R
H33B H -0.2330 0.3108 0.1454 0.056 Uiso 1 1 calc R
C34 C -0.3391(5) 0.3200(3) 0.2090(3) 0.0473(16) Uani 1 1 d .
H34A H -0.3038 0.3696 0.2276 0.057 Uiso 1 1 calc R
H34B H -0.4129 0.3310 0.1742 0.057 Uiso 1 1 calc R
C35 C -0.3666(5) 0.2721(3) 0.2635(3) 0.0497(16) Uani 1 1 d .
H35A H -0.4110 0.2257 0.2437 0.060 Uiso 1 1 calc R
H35B H -0.4173 0.3021 0.2851 0.060 Uiso 1 1 calc R
C36 C -0.2547(5) 0.2479(3) 0.3155(2) 0.0389(13) Uani 1 1 d .
H36A H -0.2760 0.2141 0.3485 0.047 Uiso 1 1 calc R
H36B H -0.2152 0.2940 0.3391 0.047 Uiso 1 1 calc R
C41 C 0.0444(5) 0.1124(3) 0.3056(2) 0.0329(13) Uani 1 1 d .
H41 H -0.0116 0.0939 0.2635 0.039 Uiso 1 1 calc R
C42 C 0.1411(5) 0.1604(3) 0.2879(3) 0.0417(15) Uani 1 1 d .
H42A H 0.1038 0.2031 0.2583 0.050 Uiso 1 1 calc R
H42B H 0.1927 0.1831 0.3289 0.050 Uiso 1 1 calc R
C43 C 0.2157(6) 0.1130(3) 0.2537(3) 0.0546(17) Uani 1 1 d .
H43A H 0.2777 0.1459 0.2442 0.066 Uiso 1 1 calc R
H43B H 0.1654 0.0935 0.2109 0.066 Uiso 1 1 calc R
C44 C 0.2733(6) 0.0454(3) 0.2971(3) 0.0541(18) Uani 1 1 d .
H44A H 0.3196 0.0143 0.2735 0.065 Uiso 1 1 calc R
H44B H 0.3275 0.0646 0.3388 0.065 Uiso 1 1 calc R
C45 C 0.1770(6) -0.0041(3) 0.3127(3) 0.0561(18) Uani 1 1 d .
H45A H 0.1267 -0.0262 0.2710 0.067 Uiso 1 1 calc R
H45B H 0.2140 -0.0471 0.3419 0.067 Uiso 1 1 calc R
C46 C 0.1007(6) 0.0424(3) 0.3466(3) 0.0487(17) Uani 1 1 d .
H46A H 0.1497 0.0599 0.3904 0.058 Uiso 1 1 calc R
H46B H 0.0375 0.0090 0.3542 0.058 Uiso 1 1 calc R
C51 C 0.3963(4) 0.2483(3) 0.5095(2) 0.0325(11) Uani 1 1 d .
H51 H 0.4526 0.2602 0.5534 0.039 Uiso 1 1 calc R
C52 C 0.4406(5) 0.2889(3) 0.4562(3) 0.0480(16) Uani 1 1 d .
H52A H 0.4423 0.3450 0.4640 0.058 Uiso 1 1 calc R
H52B H 0.3854 0.2788 0.4121 0.058 Uiso 1 1 calc R
C53 C 0.5641(5) 0.2613(4) 0.4566(3) 0.0572(18) Uani 1 1 d .
H53A H 0.5903 0.2883 0.4215 0.069 Uiso 1 1 calc R
H53B H 0.6202 0.2739 0.4999 0.069 Uiso 1 1 calc R
C54 C 0.5648(6) 0.1752(4) 0.4450(3) 0.0589(18) Uani 1 1 d .
H54A H 0.6459 0.1581 0.4470 0.071 Uiso 1 1 calc R
H54B H 0.5132 0.1628 0.4004 0.071 Uiso 1 1 calc R
C55 C 0.5211(5) 0.1335(3) 0.4976(3) 0.0499(16) Uani 1 1 d .
H55A H 0.5773 0.1422 0.5417 0.060 Uiso 1 1 calc R
H55B H 0.5183 0.0777 0.4885 0.060 Uiso 1 1 calc R
C56 C 0.3984(5) 0.1611(3) 0.4991(3) 0.0432(15) Uani 1 1 d .
H56A H 0.3749 0.1347 0.5354 0.052 Uiso 1 1 calc R
H56B H 0.3405 0.1475 0.4567 0.052 Uiso 1 1 calc R
C61 C 0.2736(5) 0.3853(3) 0.5359(3) 0.0330(13) Uani 1 1 d .
H61 H 0.2947 0.4114 0.4982 0.040 Uiso 1 1 calc R
C62 C 0.1600(5) 0.4222(3) 0.5410(3) 0.0336(13) Uani 1 1 d .
H62A H 0.1376 0.4008 0.5797 0.040 Uiso 1 1 calc R
H62B H 0.0960 0.4103 0.5006 0.040 Uiso 1 1 calc R
C63 C 0.1739(5) 0.5096(3) 0.5486(3) 0.0411(15) Uani 1 1 d .
H63A H 0.1905 0.5315 0.5085 0.049 Uiso 1 1 calc R
H63B H 0.0993 0.5323 0.5530 0.049 Uiso 1 1 calc R
C64 C 0.2740(5) 0.5302(3) 0.6094(3) 0.0486(16) Uani 1 1 d .
H64A H 0.2857 0.5866 0.6113 0.058 Uiso 1 1 calc R
H64B H 0.2527 0.5142 0.6501 0.058 Uiso 1 1 calc R
C65 C 0.3867(6) 0.4913(3) 0.6071(3) 0.0602(19) Uani 1 1 d .
H65A H 0.4483 0.5023 0.6487 0.072 Uiso 1 1 calc R
H65B H 0.4135 0.5130 0.5699 0.072 Uiso 1 1 calc R
C66 C 0.3731(5) 0.4045(3) 0.5981(3) 0.0477(16) Uani 1 1 d .
H66A H 0.3551 0.3816 0.6376 0.057 Uiso 1 1 calc R
H66B H 0.4481 0.3821 0.5941 0.057 Uiso 1 1 calc R

loop_
_atom_site_aniso_label
_atom_site_aniso_U_11
_atom_site_aniso_U_22
_atom_site_aniso_U_33
_atom_site_aniso_U_23
_atom_site_aniso_U_13
_atom_site_aniso_U_12
Rh 0.0280(2) 0.0310(2) 0.0264(2) -0.0001(2) 0.01028(16) -0.0015(2)
P1 0.0346(9) 0.0256(7) 0.0274(7) 0.0025(6) 0.0114(6) 0.0008(6)
P2 0.0236(8) 0.0271(7) 0.0354(8) -0.0002(6) 0.0108(6) 0.0000(6)
Si 0.0279(9) 0.0274(7) 0.0265(7) 0.0003(6) 0.0108(6) -0.0008(7)
N 0.034(3) 0.045(3) 0.064(4) -0.010(3) -0.006(3) -0.005(3)
C1 0.028(3) 0.039(3) 0.041(3) 0.002(3) 0.015(3) 0.002(3)
C2 0.053(5) 0.074(5) 0.034(4) 0.006(3) 0.004(3) 0.002(4)
C3 0.064(5) 0.092(6) 0.041(4) 0.020(4) 0.019(4) 0.016(5)
C4 0.171(10) 0.038(4) 0.050(5) 0.012(3) 0.025(6) 0.007(6)
C5 0.100(8) 0.082(7) 0.091(6) 0.032(5) 0.000(6) -0.057(6)
C6 0.052(6) 0.126(8) 0.080(6) 0.037(6) 0.006(4) -0.028(5)
C7 0.078(6) 0.088(6) 0.053(4) 0.020(4) 0.023(4) 0.001(5)
C11 0.025(3) 0.023(3) 0.028(3) 0.006(2) 0.007(2) 0.004(2)
C12 0.033(3) 0.028(3) 0.030(3) 0.003(2) 0.011(2) 0.001(2)
C13 0.043(4) 0.030(3) 0.036(3) -0.002(2) 0.011(3) -0.005(3)
C14 0.047(4) 0.029(3) 0.047(4) 0.003(3) 0.009(3) -0.010(3)
C15 0.056(4) 0.033(3) 0.040(3) 0.007(3) 0.014(3) -0.014(3)
C16 0.035(4) 0.039(3) 0.032(3) 0.009(2) 0.010(3) -0.001(3)
C21 0.034(3) 0.023(3) 0.028(3) -0.005(2) 0.013(2) 0.000(2)
C22 0.029(3) 0.025(3) 0.030(3) -0.004(2) 0.006(2) 0.006(2)
C23 0.025(3) 0.040(3) 0.044(3) -0.001(2) 0.004(3) 0.000(2)
C24 0.050(4) 0.047(4) 0.031(3) 0.000(3) -0.002(3) 0.004(3)
C25 0.050(5) 0.053(4) 0.034(3) 0.001(3) 0.010(3) -0.007(3)
C26 0.041(4) 0.034(3) 0.037(3) -0.006(2) 0.012(3) -0.005(3)
C31 0.033(4) 0.028(3) 0.031(3) -0.004(2) 0.004(3) -0.007(2)
C32 0.043(4) 0.035(3) 0.033(3) 0.001(3) 0.009(2) 0.003(3)
C33 0.063(5) 0.039(3) 0.034(3) 0.009(2) 0.007(3) 0.007(3)
C34 0.040(4) 0.042(4) 0.052(4) 0.014(3) -0.001(3) 0.007(3)
C35 0.033(4) 0.053(4) 0.062(4) 0.017(3) 0.011(3) 0.008(3)
C36 0.035(3) 0.042(3) 0.043(3) 0.004(3) 0.016(3) 0.003(3)
C41 0.045(4) 0.026(3) 0.027(3) 0.000(2) 0.010(3) 0.006(3)
C42 0.054(4) 0.032(3) 0.045(3) 0.002(3) 0.024(3) 0.003(3)
C43 0.068(5) 0.051(4) 0.056(4) 0.005(3) 0.036(4) 0.010(3)
C44 0.058(5) 0.059(4) 0.054(4) 0.000(3) 0.030(4) 0.016(3)
C45 0.072(5) 0.036(3) 0.066(4) 0.005(3) 0.029(4) 0.018(3)
C46 0.066(5) 0.036(3) 0.051(4) 0.010(3) 0.028(3) 0.010(3)
C51 0.019(3) 0.035(3) 0.043(3) 0.000(3) 0.009(2) -0.003(3)
C52 0.039(4) 0.041(3) 0.074(4) 0.011(3) 0.032(3) 0.005(3)
C53 0.038(4) 0.065(5) 0.078(5) 0.008(4) 0.030(3) 0.003(3)
C54 0.045(5) 0.065(5) 0.077(5) -0.005(4) 0.034(4) 0.012(3)
C55 0.042(4) 0.040(3) 0.071(4) 0.001(3) 0.020(3) 0.009(3)
C56 0.042(4) 0.040(3) 0.054(4) -0.006(3) 0.023(3) 0.001(3)
C61 0.032(4) 0.031(3) 0.038(3) 0.001(2) 0.012(3) 0.000(2)
C62 0.031(3) 0.035(3) 0.036(3) -0.001(2) 0.011(3) 0.004(3)
C63 0.045(4) 0.036(3) 0.044(4) -0.002(3) 0.015(3) 0.002(3)
C64 0.050(5) 0.030(3) 0.062(4) -0.009(3) 0.009(3) -0.004(3)
C65 0.045(5) 0.050(4) 0.077(5) -0.017(3) 0.004(4) -0.017(3)
C66 0.034(4) 0.041(4) 0.061(4) -0.018(3) 0.002(3) -0.002(3)

loop_
_atom_type_symbol
_atom_type_description
_atom_type_scat_dispersion_real
_atom_type_scat_dispersion_imag
_atom_type_scat_source
C C 0.0033 0.0016 'International Tables Vol C Tables 4.2.6.8 and 6.1.1.4'
H H 0.0000 0.0000 'International Tables Vol C Tables 4.2.6.8 and 6.1.1.4'
N N 0.0061 0.0033 'International Tables Vol C Tables 4.2.6.8 and 6.1.1.4'
Si Si 0.0817 0.0704 'International Tables Vol C Tables 4.2.6.8 and 6.1.1.4'
P P 0.1023 0.0942 'International Tables Vol C Tables 4.2.6.8 and 6.1.1.4'
Rh Rh -1.1178 0.9187 'International Tables Vol C Tables 4.2.6.8 and 6.1.1.4'

loop_
_geom_angle_atom_site_label_1
_geom_angle_atom_site_label_2
_geom_angle_atom_site_label_3
_geom_angle
N Rh Si 118.28(15)
N Rh P1 98.21(13)
Si Rh P1 84.91(5)
N Rh P2 105.38(13)
Si Rh P2 85.44(5)
P1 Rh P2 156.35(5)
N Rh H1 173.9
Si Rh H1 67.8
P1 Rh H1 81.1
P2 Rh H1 75.3
C12 P1 C41 106.2(2)
C12 P1 C31 101.0(2)
C41 P1 C31 104.2(2)
C12 P1 Rh 109.87(17)
C41 P1 Rh 108.50(19)
C31 P1 Rh 125.48(17)
C22 P2 C51 102.7(2)
C22 P2 C61 105.4(2)
C51 P2 C61 103.7(2)
C22 P2 Rh 108.22(17)
C51 P2 Rh 116.45(17)
C61 P2 Rh 118.70(17)
C1 Si C21 105.1(2)
C1 Si C11 105.6(2)
C21 Si C11 113.9(2)
C1 Si Rh 114.99(17)
C21 Si Rh 108.86(17)
C11 Si Rh 108.59(15)
C2 N Rh 129.3(5)
C2 N H1N 115.6
Rh N H1N 110.3
N C2 C7 118.1(7)
N C2 C3 127.6(7)
C7 C2 C3 114.3(7)
C2 C3 C4 121.6(7)
C5 C4 C3 118.6(7)
C6 C5 C4 117.8(8)
C5 C6 C7 123.9(9)
C6 C7 C2 123.6(8)
C16 C11 C12 117.6(5)
C16 C11 Si 126.3(4)
C12 C11 Si 115.8(3)
C13 C12 C11 120.7(4)
C13 C12 P1 122.8(4)
C11 C12 P1 116.5(4)
C12 C13 C14 119.7(5)
C15 C14 C13 120.4(5)
C14 C15 C16 120.1(5)
C15 C16 C11 121.5(5)
C26 C21 C22 117.9(5)
C26 C21 Si 124.7(4)
C22 C21 Si 117.4(4)
C23 C22 C21 119.6(5)
C23 C22 P2 124.0(4)
C21 C22 P2 116.4(4)
C24 C23 C22 120.8(5)
C25 C24 C23 120.2(5)
C24 C25 C26 120.2(5)
C25 C26 C21 121.3(5)
C32 C31 C36 111.0(4)
C32 C31 P1 114.7(4)
C36 C31 P1 109.8(3)
C33 C32 C31 110.8(4)
C32 C33 C34 113.3(5)
C35 C34 C33 110.1(5)
C34 C35 C36 111.7(5)
C35 C36 C31 111.6(4)
C46 C41 C42 109.4(5)
C46 C41 P1 112.4(3)
C42 C41 P1 109.5(3)
C43 C42 C41 112.3(4)
C42 C43 C44 111.0(5)
C45 C44 C43 109.0(5)
C46 C45 C44 111.5(5)
C45 C46 C41 112.4(5)
C52 C51 C56 109.4(4)
C52 C51 P2 112.0(4)
C56 C51 P2 112.2(3)
C51 C52 C53 111.3(5)
C54 C53 C52 110.8(5)
C53 C54 C55 109.7(5)
C54 C55 C56 111.8(5)
C55 C56 C51 111.5(5)
C62 C61 C66 109.5(4)
C62 C61 P2 110.4(4)
C66 C61 P2 118.1(4)
C61 C62 C63 111.0(4)
C64 C63 C62 110.9(5)
C65 C64 C63 110.9(5)
C64 C65 C66 112.7(5)
C65 C66 C61 110.5(5)

loop_
_geom_bond_atom_site_label_1
_geom_bond_atom_site_label_2
_geom_bond_distance
Rh N 2.123(5)
Rh Si 2.2430(14)
Rh P1 2.2847(15)
Rh P2 2.3155(15)
Rh H1 1.55
P1 C12 1.830(5)
P1 C41 1.851(5)
P1 C31 1.852(5)
P2 C22 1.845(5)
P2 C51 1.855(5)
P2 C61 1.856(5)
Si C1 1.876(5)
Si C21 1.877(5)
Si C11 1.899(5)
Si H1 2.19
N C2 1.275(8)
N H1N 0.88
C2 C7 1.364(9)
C2 C3 1.426(9)
C3 C4 1.434(11)
C4 C5 1.397(12)
C5 C6 1.332(12)
C6 C7 1.352(10)
C11 C16 1.404(6)
C11 C12 1.408(6)
C12 C13 1.391(7)
C13 C14 1.394(7)
C14 C15 1.374(7)
C15 C16 1.377(7)
C21 C26 1.405(7)
C21 C22 1.409(7)
C22 C23 1.401(7)
C23 C24 1.381(7)
C24 C25 1.369(8)
C25 C26 1.386(7)
C31 C32 1.523(7)
C31 C36 1.531(7)
C32 C33 1.512(7)
C33 C34 1.519(8)
C34 C35 1.518(7)
C35 C36 1.523(7)
C41 C46 1.536(7)
C41 C42 1.537(7)
C42 C43 1.519(7)
C43 C44 1.530(8)
C44 C45 1.528(8)
C45 C46 1.521(7)
C51 C52 1.527(7)
C51 C56 1.534(7)
C52 C53 1.529(7)
C53 C54 1.520(8)
C54 C55 1.521(8)
C55 C56 1.530(8)
C61 C62 1.513(7)
C61 C66 1.533(7)
C62 C63 1.535(7)
C63 C64 1.524(8)
C64 C65 1.502(8)
C65 C66 1.527(7)

loop_
_geom_torsion_atom_site_label_1
_geom_torsion_atom_site_label_2
_geom_torsion_atom_site_label_3
_geom_torsion_atom_site_label_4
_geom_torsion
N Rh P1 C12 -134.6(2)
Si Rh P1 C12 -16.68(18)
P2 Rh P1 C12 49.6(2)
N Rh P1 C41 109.7(2)
Si Rh P1 C41 -132.39(17)
P2 Rh P1 C41 -66.1(2)
N Rh P1 C31 -14.1(2)
Si Rh P1 C31 103.8(2)
P2 Rh P1 C31 170.1(2)
N Rh P2 C22 135.0(2)
Si Rh P2 C22 16.94(16)
P1 Rh P2 C22 -49.2(2)
N Rh P2 C51 -109.9(2)
Si Rh P2 C51 131.98(19)
P1 Rh P2 C51 65.8(2)
N Rh P2 C61 15.2(2)
Si Rh P2 C61 -102.9(2)
P1 Rh P2 C61 -169.1(2)
N Rh Si C1 -3.3(3)
P1 Rh Si C1 -99.9(2)
P2 Rh Si C1 101.7(2)
N Rh Si C21 -120.9(2)
P1 Rh Si C21 142.56(16)
P2 Rh Si C21 -15.83(16)
N Rh Si C11 114.7(2)
P1 Rh Si C11 18.08(16)
P2 Rh Si C11 -140.31(17)
Si Rh N C2 124.9(6)
P1 Rh N C2 -146.5(6)
P2 Rh N C2 31.7(6)
Rh N C2 C7 37.8(9)
Rh N C2 C3 -142.9(5)
N C2 C3 C4 176.0(6)
C7 C2 C3 C4 -4.6(9)
C2 C3 C4 C5 4.2(11)
C3 C4 C5 C6 -0.6(12)
C4 C5 C6 C7 -2.2(13)
C5 C6 C7 C2 1.6(13)
N C2 C7 C6 -178.7(7)
C3 C2 C7 C6 1.9(10)
C1 Si C11 C16 -68.3(5)
C21 Si C11 C16 46.5(5)
Rh Si C11 C16 167.9(4)
C1 Si C11 C12 106.2(4)
C21 Si C11 C12 -139.1(4)
Rh Si C11 C12 -17.6(4)
C16 C11 C12 C13 0.6(7)
Si C11 C12 C13 -174.3(4)
C16 C11 C12 P1 179.2(4)
Si C11 C12 P1 4.3(5)
C41 P1 C12 C13 -53.5(5)
C31 P1 C12 C13 55.0(5)
Rh P1 C12 C13 -170.7(4)
C41 P1 C12 C11 127.9(4)
C31 P1 C12 C11 -123.6(4)
Rh P1 C12 C11 10.8(4)
C11 C12 C13 C14 -0.7(8)
P1 C12 C13 C14 -179.2(4)
C12 C13 C14 C15 -0.3(9)
C13 C14 C15 C16 1.4(9)
C14 C15 C16 C11 -1.4(9)
C12 C11 C16 C15 0.5(8)
Si C11 C16 C15 174.8(4)
C1 Si C21 C26 67.5(5)
C11 Si C21 C26 -47.6(5)
Rh Si C21 C26 -168.9(4)
C1 Si C21 C22 -111.7(4)
C11 Si C21 C22 133.2(4)
Rh Si C21 C22 11.9(4)
C26 C21 C22 C23 2.7(7)
Si C21 C22 C23 -178.1(4)
C26 C21 C22 P2 -177.0(4)
Si C21 C22 P2 2.2(5)
C51 P2 C22 C23 41.7(5)
C61 P2 C22 C23 -66.7(5)
Rh P2 C22 C23 165.4(4)
C51 P2 C22 C21 -138.6(4)
C61 P2 C22 C21 113.0(4)
Rh P2 C22 C21 -14.9(4)
C21 C22 C23 C24 -0.6(7)
P2 C22 C23 C24 179.0(4)
C22 C23 C24 C25 -1.6(8)
C23 C24 C25 C26 1.6(9)
C24 C25 C26 C21 0.5(8)
C22 C21 C26 C25 -2.7(7)
Si C21 C26 C25 178.1(4)
C12 P1 C31 C32 -171.8(4)
C41 P1 C31 C32 -61.8(4)
Rh P1 C31 C32 63.8(4)
C12 P1 C31 C36 62.4(4)
C41 P1 C31 C36 172.4(4)
Rh P1 C31 C36 -62.0(4)
C36 C31 C32 C33 -54.1(6)
P1 C31 C32 C33 -179.3(4)
C31 C32 C33 C34 55.4(6)
C32 C33 C34 C35 -55.3(7)
C33 C34 C35 C36 54.6(7)
C34 C35 C36 C31 -55.4(7)
C32 C31 C36 C35 54.7(6)
P1 C31 C36 C35 -177.3(4)
C12 P1 C41 C46 -35.9(5)
C31 P1 C41 C46 -142.1(4)
Rh P1 C41 C46 82.1(4)
C12 P1 C41 C42 -157.7(4)
C31 P1 C41 C42 96.1(4)
Rh P1 C41 C42 -39.6(4)
C46 C41 C42 C43 54.2(6)
P1 C41 C42 C43 177.7(4)
C41 C42 C43 C44 -57.8(7)
C42 C43 C44 C45 57.9(7)
C43 C44 C45 C46 -57.3(7)
C44 C45 C46 C41 56.5(7)
C42 C41 C46 C45 -53.4(6)
P1 C41 C46 C45 -175.2(4)
C22 P2 C51 C52 -173.6(4)
C61 P2 C51 C52 -64.1(4)
Rh P2 C51 C52 68.3(4)
C22 P2 C51 C56 62.9(4)
C61 P2 C51 C56 172.4(4)
Rh P2 C51 C56 -55.2(4)
C56 C51 C52 C53 -56.7(6)
P2 C51 C52 C53 178.3(4)
C51 C52 C53 C54 58.8(7)
C52 C53 C54 C55 -57.4(7)
C53 C54 C55 C56 56.3(7)
C54 C55 C56 C51 -56.0(7)
C52 C51 C56 C55 55.2(6)
P2 C51 C56 C55 -179.9(4)
C22 P2 C61 C62 -71.5(4)
C51 P2 C61 C62 -179.1(4)
Rh P2 C61 C62 49.8(4)
C22 P2 C61 C66 55.6(5)
C51 P2 C61 C66 -52.0(5)
Rh P2 C61 C66 176.9(4)
C66 C61 C62 C63 58.5(6)
P2 C61 C62 C63 -169.7(3)
C61 C62 C63 C64 -57.6(6)
C62 C63 C64 C65 54.5(6)
C63 C64 C65 C66 -54.2(7)
C64 C65 C66 C61 55.7(7)
C62 C61 C66 C65 -57.0(6)
P2 C61 C66 C65 175.5(4)
